data_7250605
loop_
_publ_author_name
'Zhang, Xing'
'Pan, Linhu'
'Li, Min'
'Jing, Jianquan'
'Xia, Honglei'
'Zhang, Qinghua'

_publ_section_title
;
 Constructing insensitive heat-resistant energetic materials via hydrazo
 bridge mediated resonance-assisted hydrogen bonds
;
_journal_issue 29
_journal_name_full CrystEngComm
_journal_page_first 5021
_journal_page_last 5029
_journal_paper_doi 10.1039/D5CE00494B
_journal_volume 27
_journal_year 2025
_chemical_formula_moiety 'C12 H8 N14 O8, 2(C3 H7 N O)'
_chemical_formula_sum 'C18 H22 N16 O10'
_chemical_formula_weight 622.52
_space_group_crystal_system triclinic
_space_group_IT_number 2
_space_group_name_Hall '-P 1'
_space_group_name_H-M_alt 'P -1'
_atom_sites_solution_hydrogens geom
_atom_sites_solution_primary direct
_atom_sites_solution_secondary difmap
_audit_creation_date 2025-01-22
_audit_creation_method
;
Olex2 1.2
(compiled 2014.09.19 svn.r3010 for OlexSys, GUI svn.r4874)
;
_audit_update_record
;
2025-01-23 deposited with the CCDC.	2025-06-23 downloaded from the CCDC.
;
_cell_angle_alpha 81.384(7)
_cell_angle_beta 88.616(7)
_cell_angle_gamma 81.965(8)
_cell_formula_units_Z 1
_cell_length_a 4.5534(5)
_cell_length_b 11.8134(10)
_cell_length_c 12.2013(9)
_cell_measurement_reflns_used 1982
_cell_measurement_temperature 100.00(10)
_cell_measurement_theta_max 71.9060
_cell_measurement_theta_min 3.6590
_cell_volume 642.54(10)
_computing_molecular_graphics 'Olex2 (Dolomanov et al., 2009)'
_computing_publication_material 'Olex2 (Dolomanov et al., 2009)'
_computing_structure_refinement 'XL (Sheldrick, 2008)'
_computing_structure_solution 'ShelXT (Sheldrick, 2008)'
_diffrn_ambient_temperature 100.00(10)
_diffrn_measured_fraction_theta_full 0.985
_diffrn_measured_fraction_theta_max 0.985
_diffrn_measurement_device_type 'multiwire proportional'
_diffrn_measurement_method 'phi and omega scans'
_diffrn_radiation_monochromator graphite
_diffrn_radiation_type CuK\a
_diffrn_radiation_wavelength 1.54178
_diffrn_reflns_av_R_equivalents 0.1172
_diffrn_reflns_av_unetI/netI 0.0968
_diffrn_reflns_limit_h_max 5
_diffrn_reflns_limit_h_min -5
_diffrn_reflns_limit_k_max 14
_diffrn_reflns_limit_k_min -14
_diffrn_reflns_limit_l_max 14
_diffrn_reflns_limit_l_min -15
_diffrn_reflns_number 10418
_diffrn_reflns_theta_full 77.00
_diffrn_reflns_theta_max 77.00
_diffrn_reflns_theta_min 3.66
_diffrn_source 'fine-focus sealed tube'
_exptl_absorpt_coefficient_mu 1.158
_exptl_absorpt_correction_type none
_exptl_crystal_colour 'clear light colourless'
_exptl_crystal_colour_lustre clear
_exptl_crystal_colour_modifier light
_exptl_crystal_colour_primary colourless
_exptl_crystal_density_diffrn 1.609
_exptl_crystal_density_method 'not measured'
_exptl_crystal_description block
_exptl_crystal_F_000 322
_exptl_crystal_size_max 0.02
_exptl_crystal_size_mid 0.02
_exptl_crystal_size_min 0.02
_refine_diff_density_max 0.306
_refine_diff_density_min -0.306
_refine_diff_density_rms 0.071
_refine_ls_extinction_method none
_refine_ls_goodness_of_fit_ref 1.054
_refine_ls_hydrogen_treatment constr
_refine_ls_matrix_type full
_refine_ls_number_parameters 201
_refine_ls_number_reflns 2470
_refine_ls_number_restraints 0
_refine_ls_restrained_S_all 1.054
_refine_ls_R_factor_all 0.1354
_refine_ls_R_factor_gt 0.0740
_refine_ls_shift/su_max 0.000
_refine_ls_shift/su_mean 0.000
_refine_ls_structure_factor_coef Fsqd
_refine_ls_weighting_details 'calc w=1/[\s^2^(Fo^2^)+(0.0690P)^2^+0.3060P] where P=(Fo^2^+2Fc^2^)/3'
_refine_ls_weighting_scheme calc
_refine_ls_wR_factor_gt 0.1530
_refine_ls_wR_factor_ref 0.1774
_reflns_number_gt 1467
_reflns_number_total 2470
_reflns_threshold_expression >2sigma(I)
_cod_data_source_file d5ce00494b2.cif
_cod_data_source_block t
_cod_depositor_comments 'Adding full bibliography for 7250605.cif.'
_cod_database_code 7250605
_olex2_refinement_description
;
1. Fixed Uiso
 At 1.2 times of:
  All C(H) groups, All N(H) groups, All N(H,H) groups
 At 1.5 times of:
  All C(H,H,H) groups
2.a Aromatic/amide H refined with riding coordinates:
 N00C(H00C), C00I(H00I), C00K(H00K)
2.b X=CH2 refined with riding coordinates:
 N00B(H00A,H00B)
2.c Idealised Me refined as rotating group:
 C00L(H00D,H00E,H00F), C00M(H00G,H00H,H00J)
;
_olex2_submission_special_instructions 'No special instructions were received'

loop_
_space_group_symop_id
_space_group_symop_operation_xyz
1 'x, y, z'
2 '-x, -y, -z'

loop_
_atom_site_label
_atom_site_type_symbol
_atom_site_fract_x
_atom_site_fract_y
_atom_site_fract_z
_atom_site_U_iso_or_equiv
_atom_site_adp_type
_atom_site_occupancy
_atom_site_calc_flag
_atom_site_disorder_assembly
_atom_site_disorder_group
_atom_site_refinement_flags_posn
O001 O 1.1046(6) 0.8007(2) 0.2286(2) 0.0401(8) Uani 1 d . . .
O002 O 0.5543(7) 0.4902(2) 0.7045(2) 0.0417(8) Uani 1 d . . .
O003 O 0.1881(7) 0.6198(2) 0.7316(2) 0.0448(8) Uani 1 d . . .
O004 O -0.3056(7) 0.7727(2) 0.7858(2) 0.0445(9) Uani 1 d . . .
O005 O 0.9367(7) 0.9820(2) 0.1727(2) 0.0417(8) Uani 1 d . . .
N006 N 0.4328(7) 0.8331(2) 0.4608(3) 0.0277(8) Uani 1 d . . .
N007 N 0.3092(7) 0.9466(3) 0.4191(3) 0.0297(8) Uani 1 d . . .
N008 N 0.8221(7) 0.6869(3) 0.4239(3) 0.0323(8) Uani 1 d . . .
N009 N 0.4055(8) 0.5871(3) 0.6774(3) 0.0337(9) Uani 1 d . . .
N00A N 0.9267(7) 0.8893(3) 0.2343(3) 0.0334(8) Uani 1 d . . .
N00B N 0.1053(7) 0.8231(3) 0.6056(3) 0.0311(8) Uani 1 d . . .
H00A H 0.0277 0.8924 0.5803 0.037 Uiso 1 calc . . R
H00B H 0.0352 0.7870 0.6648 0.037 Uiso 1 calc . . R
N00C N 0.8858(7) 0.5150(3) 0.5344(3) 0.0358(9) Uani 1 d . . .
H00C H 0.8412 0.4669 0.5903 0.043 Uiso 1 calc . . R
N00D N -0.3414(8) 0.7302(3) 0.9726(3) 0.0405(10) Uani 1 d . . .
C00E C 0.3301(8) 0.7724(3) 0.5540(3) 0.0279(9) Uani 1 d . . .
C00F C 0.6726(9) 0.7934(3) 0.3998(3) 0.0293(9) Uani 1 d . . .
C00G C 0.7314(9) 0.6216(3) 0.5128(3) 0.0302(10) Uani 1 d . . .
C00H C 0.4869(9) 0.6587(3) 0.5818(3) 0.0306(10) Uani 1 d . . .
C00I C 0.4778(9) 0.9750(3) 0.3335(3) 0.0310(10) Uani 1 d . . .
H00I H 0.4498 1.0465 0.2887 0.037 Uiso 1 calc . . R
C00J C 0.7054(9) 0.8857(3) 0.3167(3) 0.0295(9) Uani 1 d . . .
C00K C -0.2992(11) 0.7047(4) 0.8730(4) 0.0474(13) Uani 1 d . . .
H00K H -0.2597 0.6265 0.8669 0.057 Uiso 1 calc . . R
C00L C -0.4009(13) 0.8513(4) 0.9897(4) 0.0606(15) Uani 1 d . . .
H00D H -0.2179 0.8782 1.0038 0.091 Uiso 1 calc . . GR
H00E H -0.5319 0.8581 1.0519 0.091 Uiso 1 calc . . GR
H00F H -0.4919 0.8972 0.9245 0.091 Uiso 1 calc . . GR
C00M C -0.3200(14) 0.6435(4) 1.0723(4) 0.0628(16) Uani 1 d . . .
H00G H -0.2770 0.5677 1.0516 0.094 Uiso 1 calc . . GR
H00H H -0.5048 0.6498 1.1120 0.094 Uiso 1 calc . . GR
H00J H -0.1643 0.6562 1.1188 0.094 Uiso 1 calc . . GR

loop_
_atom_site_aniso_label
_atom_site_aniso_U_11
_atom_site_aniso_U_22
_atom_site_aniso_U_33
_atom_site_aniso_U_23
_atom_site_aniso_U_13
_atom_site_aniso_U_12
O001 0.0414(17) 0.0319(16) 0.0406(18) -0.0012(13) 0.0145(14) 0.0103(13)
O002 0.0506(18) 0.0235(15) 0.0397(18) 0.0117(12) 0.0134(14) 0.0144(13)
O003 0.0501(18) 0.0302(16) 0.0439(18) 0.0096(13) 0.0226(15) 0.0102(14)
O004 0.061(2) 0.0298(16) 0.0318(17) 0.0102(13) 0.0177(15) 0.0125(14)
O005 0.0482(18) 0.0307(17) 0.0381(18) 0.0132(13) 0.0098(14) 0.0015(13)
N006 0.0322(18) 0.0154(15) 0.0311(18) 0.0011(13) 0.0079(15) 0.0057(13)
N007 0.0364(19) 0.0185(16) 0.0285(19) 0.0033(13) 0.0048(15) 0.0076(14)
N008 0.0356(19) 0.0214(17) 0.034(2) 0.0033(14) 0.0056(15) 0.0064(14)
N009 0.040(2) 0.0219(17) 0.033(2) 0.0028(15) 0.0106(16) 0.0074(15)
N00A 0.0363(19) 0.0305(19) 0.0295(19) 0.0011(16) 0.0043(15) 0.0025(15)
N00B 0.0349(18) 0.0215(16) 0.0308(19) 0.0058(14) 0.0105(15) 0.0057(14)
N00C 0.042(2) 0.0219(17) 0.036(2) 0.0036(14) 0.0153(16) 0.0090(15)
N00D 0.059(2) 0.0269(19) 0.029(2) 0.0059(15) 0.0082(17) 0.0023(17)
C00E 0.034(2) 0.022(2) 0.025(2) -0.0010(16) 0.0032(18) 0.0008(17)
C00F 0.032(2) 0.026(2) 0.027(2) -0.0009(17) 0.0053(17) 0.0029(17)
C00G 0.037(2) 0.0187(19) 0.031(2) 0.0029(17) 0.0053(18) 0.0050(16)
C00H 0.034(2) 0.022(2) 0.030(2) 0.0043(17) 0.0068(18) 0.0038(17)
C00I 0.037(2) 0.021(2) 0.030(2) 0.0049(16) 0.0028(18) 0.0031(17)
C00J 0.035(2) 0.024(2) 0.026(2) 0.0014(16) 0.0010(17) 0.0030(17)
C00K 0.059(3) 0.036(3) 0.039(3) 0.002(2) 0.014(2) 0.009(2)
C00L 0.094(4) 0.042(3) 0.040(3) -0.001(2) 0.010(3) 0.006(3)
C00M 0.100(4) 0.041(3) 0.038(3) 0.011(2) 0.014(3) 0.000(3)

loop_
_atom_type_symbol
_atom_type_description
_atom_type_scat_dispersion_real
_atom_type_scat_dispersion_imag
_atom_type_scat_source
C C 0.0181 0.0091 'International Tables Vol C Tables 4.2.6.8 and 6.1.1.4'
H H 0.0000 0.0000 'International Tables Vol C Tables 4.2.6.8 and 6.1.1.4'
N N 0.0311 0.0180 'International Tables Vol C Tables 4.2.6.8 and 6.1.1.4'
O O 0.0492 0.0322 'International Tables Vol C Tables 4.2.6.8 and 6.1.1.4'

loop_
_geom_angle_atom_site_label_1
_geom_angle_atom_site_label_2
_geom_angle_atom_site_label_3
_geom_angle
_geom_angle_site_symmetry_1
_geom_angle_site_symmetry_3
_geom_angle_publ_flag
C00E N006 N007 122.8(3) . . ?
C00E N006 C00F 124.6(3) . . ?
C00F N006 N007 112.6(3) . . ?
C00I N007 N006 103.7(3) . . ?
C00G N008 C00F 116.2(3) . . ?
O002 N009 C00H 119.2(3) . . ?
O003 N009 O002 121.0(3) . . ?
O003 N009 C00H 119.8(3) . . ?
O001 N00A C00J 118.6(3) . . ?
O005 N00A O001 123.5(3) . . ?
O005 N00A C00J 117.9(3) . . ?
H00A N00B H00B 120.0 . . ?
C00E N00B H00A 120.0 . . ?
C00E N00B H00B 120.0 . . ?
N00C N00C H00C 120.7 2_766 . ?
C00G N00C N00C 118.5(4) . 2_766 ?
C00G N00C H00C 120.7 . . ?
C00K N00D C00L 119.9(4) . . ?
C00K N00D C00M 123.5(4) . . ?
C00M N00D C00L 116.6(4) . . ?
N006 C00E C00H 113.7(3) . . ?
N00B C00E N006 117.7(3) . . ?
N00B C00E C00H 128.5(3) . . ?
N006 C00F C00J 104.6(3) . . ?
N008 C00F N006 122.7(3) . . ?
N008 C00F C00J 132.7(4) . . ?
N008 C00G N00C 114.7(3) . . ?
N008 C00G C00H 124.0(3) . . ?
N00C C00G C00H 121.4(3) . . ?
N009 C00H C00E 119.6(3) . . ?
N009 C00H C00G 121.7(3) . . ?
C00E C00H C00G 118.7(3) . . ?
N007 C00I H00I 123.6 . . ?
N007 C00I C00J 112.8(3) . . ?
C00J C00I H00I 123.6 . . ?
C00F C00J N00A 126.7(3) . . ?
C00F C00J C00I 106.3(3) . . ?
C00I C00J N00A 127.0(3) . . ?
O004 C00K N00D 127.2(4) . . ?
O004 C00K H00K 116.4 . . ?
N00D C00K H00K 116.4 . . ?
N00D C00L H00D 109.5 . . ?
N00D C00L H00E 109.5 . . ?
N00D C00L H00F 109.5 . . ?
H00D C00L H00E 109.5 . . ?
H00D C00L H00F 109.5 . . ?
H00E C00L H00F 109.5 . . ?
N00D C00M H00G 109.5 . . ?
N00D C00M H00H 109.5 . . ?
N00D C00M H00J 109.5 . . ?
H00G C00M H00H 109.5 . . ?
H00G C00M H00J 109.5 . . ?
H00H C00M H00J 109.5 . . ?

loop_
_geom_bond_atom_site_label_1
_geom_bond_atom_site_label_2
_geom_bond_distance
_geom_bond_site_symmetry_2
_geom_bond_publ_flag
O001 N00A 1.241(4) . ?
O002 N009 1.249(4) . ?
O003 N009 1.227(4) . ?
O004 C00K 1.232(5) . ?
O005 N00A 1.238(4) . ?
N006 N007 1.404(4) . ?
N006 C00E 1.360(5) . ?
N006 C00F 1.374(5) . ?
N007 C00I 1.312(5) . ?
N008 C00F 1.339(5) . ?
N008 C00G 1.326(5) . ?
N009 C00H 1.408(5) . ?
N00A C00J 1.407(5) . ?
N00B H00A 0.8600 . ?
N00B H00B 0.8600 . ?
N00B C00E 1.308(5) . ?
N00C N00C 1.362(6) 2_766 ?
N00C H00C 0.8600 . ?
N00C C00G 1.346(5) . ?
N00D C00K 1.299(5) . ?
N00D C00L 1.464(6) . ?
N00D C00M 1.464(5) . ?
C00E C00H 1.428(5) . ?
C00F C00J 1.395(5) . ?
C00G C00H 1.439(5) . ?
C00I H00I 0.9300 . ?
C00I C00J 1.406(5) . ?
C00K H00K 0.9300 . ?
C00L H00D 0.9600 . ?
C00L H00E 0.9600 . ?
C00L H00F 0.9600 . ?
C00M H00G 0.9600 . ?
C00M H00H 0.9600 . ?
C00M H00J 0.9600 . ?

loop_
_geom_torsion_atom_site_label_1
_geom_torsion_atom_site_label_2
_geom_torsion_atom_site_label_3
_geom_torsion_atom_site_label_4
_geom_torsion
_geom_torsion_site_symmetry_1
_geom_torsion_site_symmetry_2
_geom_torsion_site_symmetry_3
_geom_torsion_site_symmetry_4
_geom_torsion_publ_flag
O001 N00A C00J C00F 4.4(6) . . . . ?
O001 N00A C00J C00I -177.2(4) . . . . ?
O002 N009 C00H C00E -176.0(4) . . . . ?
O002 N009 C00H C00G 2.0(6) . . . . ?
O003 N009 C00H C00E 5.1(6) . . . . ?
O003 N009 C00H C00G -176.9(4) . . . . ?
O005 N00A C00J C00F -174.1(4) . . . . ?
O005 N00A C00J C00I 4.3(6) . . . . ?
N006 N007 C00I C00J 0.2(5) . . . . ?
N006 C00E C00H N009 179.2(4) . . . . ?
N006 C00E C00H C00G 1.1(6) . . . . ?
N006 C00F C00J N00A 178.1(4) . . . . ?
N006 C00F C00J C00I -0.6(4) . . . . ?
N007 N006 C00E N00B 0.4(6) . . . . ?
N007 N006 C00E C00H 179.9(4) . . . . ?
N007 N006 C00F N008 -179.1(4) . . . . ?
N007 N006 C00F C00J 0.7(4) . . . . ?
N007 C00I C00J N00A -178.4(4) . . . . ?
N007 C00I C00J C00F 0.3(5) . . . . ?
N008 C00F C00J N00A -2.0(8) . . . . ?
N008 C00F C00J C00I 179.3(5) . . . . ?
N008 C00G C00H N009 -178.0(4) . . . . ?
N008 C00G C00H C00E 0.0(6) . . . . ?
N00B C00E C00H N009 -1.4(7) . . . . ?
N00B C00E C00H C00G -179.4(4) . . . . ?
N00C N00C C00G N008 0.2(7) 2_766 . . . ?
N00C N00C C00G C00H 179.8(5) 2_766 . . . ?
N00C C00G C00H N009 2.6(6) . . . . ?
N00C C00G C00H C00E -179.4(4) . . . . ?
C00E N006 N007 C00I 177.0(4) . . . . ?
C00E N006 C00F N008 3.3(6) . . . . ?
C00E N006 C00F C00J -176.8(4) . . . . ?
C00F N006 N007 C00I -0.6(4) . . . . ?
C00F N006 C00E N00B 177.7(4) . . . . ?
C00F N006 C00E C00H -2.8(6) . . . . ?
C00F N008 C00G N00C 179.8(4) . . . . ?
C00F N008 C00G C00H 0.2(6) . . . . ?
C00G N008 C00F N006 -1.8(6) . . . . ?
C00G N008 C00F C00J 178.3(5) . . . . ?
C00L N00D C00K O004 -0.8(8) . . . . ?
C00M N00D C00K O004 -177.9(5) . . . . ?
